data_7237052
loop_
_publ_author_name
'Fu, Guorui'
'Guan, Jiaqing'
'Li, Baoning'
'Liu, Lin'
'He, Yani'
'Yu, Chao'
'Zhang, Zhao'
'L\"u, Xingqiang'

_publ_section_title
;
 An efficient and weak efficiency-roll-off near-infrared (NIR) polymer
 light-emitting diode (PLED) based on a PVK-supported
 Zn2+--Yb3+-containing metallopolymer
;
_journal_issue 15
_journal_name_full 'Journal of Materials Chemistry C'
_journal_page_first 4114
_journal_paper_doi 10.1039/C7TC05400A
_journal_volume 6
_journal_year 2018
_chemical_formula_sum 'C66 H58 F9 N9 O8 Yb Zn'
_chemical_formula_weight 1514.62
_space_group_IT_number 15
_space_group_name_Hall '-C 2yc'
_space_group_name_H-M_alt 'C 1 2/c 1'
_symmetry_cell_setting monoclinic
_symmetry_space_group_name_H-M 'C 1 2/c 1'
_atom_sites_solution_hydrogens geom
_atom_sites_solution_primary direct
_atom_sites_solution_secondary difmap
_audit_creation_method SHELXL-97
_audit_update_record
;
2014-12-29 deposited with the CCDC.
2018-03-12 downloaded from the CCDC.
;
_cell_angle_alpha 90.00
_cell_angle_beta 102.3530(10)
_cell_angle_gamma 90.00
_cell_formula_units_Z 8
_cell_length_a 23.4453(16)
_cell_length_b 13.4882(9)
_cell_length_c 41.770(3)
_cell_measurement_temperature 296(2)
_cell_volume 12903.3(15)
_computing_structure_refinement 'SHELXL-97 (Sheldrick, 1997)'
_computing_structure_solution 'SHELXS-97 (Sheldrick, 1990)'
_diffrn_ambient_temperature 296(2)
_diffrn_measured_fraction_theta_full 0.975
_diffrn_measured_fraction_theta_max 0.975
_diffrn_radiation_monochromator graphite
_diffrn_radiation_source 'fine-focus sealed tube'
_diffrn_radiation_type MoK\a
_diffrn_radiation_wavelength 0.71073
_diffrn_reflns_av_R_equivalents 0.0472
_diffrn_reflns_av_sigmaI/netI 0.0626
_diffrn_reflns_limit_h_max 28
_diffrn_reflns_limit_h_min -28
_diffrn_reflns_limit_k_max 17
_diffrn_reflns_limit_k_min -8
_diffrn_reflns_limit_l_max 52
_diffrn_reflns_limit_l_min -52
_diffrn_reflns_number 36130
_diffrn_reflns_theta_full 27.00
_diffrn_reflns_theta_max 27.00
_diffrn_reflns_theta_min 1.00
_exptl_absorpt_coefficient_mu 1.901
_exptl_crystal_density_diffrn 1.559
_exptl_crystal_density_method 'not measured'
_exptl_crystal_description block
_exptl_crystal_F_000 6096
_refine_diff_density_max 1.383
_refine_diff_density_min -0.857
_refine_diff_density_rms 0.096
_refine_ls_extinction_method none
_refine_ls_goodness_of_fit_ref 1.042
_refine_ls_hydrogen_treatment mixed
_refine_ls_matrix_type full
_refine_ls_number_parameters 837
_refine_ls_number_reflns 13735
_refine_ls_number_restraints 68
_refine_ls_restrained_S_all 1.043
_refine_ls_R_factor_all 0.0968
_refine_ls_R_factor_gt 0.0580
_refine_ls_shift/su_max 0.000
_refine_ls_shift/su_mean 0.000
_refine_ls_structure_factor_coef Fsqd
_refine_ls_weighting_details 'calc w=1/[\s^2^(Fo^2^)+(0.0673P)^2^+16.9307P] where P=(Fo^2^+2Fc^2^)/3'
_refine_ls_weighting_scheme calc
_refine_ls_wR_factor_gt 0.1350
_refine_ls_wR_factor_ref 0.1533
_reflns_number_gt 8969
_reflns_number_total 13735
_reflns_threshold_expression >2sigma(I)
_cod_data_source_file c7tc05400a2.cif
_cod_data_source_block y
_cod_original_cell_volume 12903.4(15)
_cod_original_sg_symbol_H-M C2/c
_cod_database_code 7237052

loop_
_symmetry_equiv_pos_as_xyz
'x, y, z'
'-x, y, -z+1/2'
'x+1/2, y+1/2, z'
'-x+1/2, y+1/2, -z+1/2'
'-x, -y, -z'
'x, -y, z-1/2'
'-x+1/2, -y+1/2, -z'
'x+1/2, -y+1/2, z-1/2'

loop_
_atom_site_label
_atom_site_type_symbol
_atom_site_fract_x
_atom_site_fract_y
_atom_site_fract_z
_atom_site_U_iso_or_equiv
_atom_site_adp_type
_atom_site_occupancy
_atom_site_symmetry_multiplicity
_atom_site_calc_flag
_atom_site_refinement_flags
_atom_site_disorder_assembly
_atom_site_disorder_group
C22' C 0.3191(7) 0.0908(12) 0.0530(4) 0.094(6) Uiso 0.57(2) 1 d P A 2
C22 C 0.2789(10) 0.1645(18) 0.0413(6) 0.110(10) Uiso 0.43(2) 1 d P A 1
C1 C 0.2008(3) 0.2865(5) 0.12687(17) 0.0678(17) Uani 1 1 d . . .
C2 C 0.1760(3) 0.3718(5) 0.1101(2) 0.082(2) Uani 1 1 d . . .
H2A H 0.1406 0.3665 0.0951 0.098 Uiso 1 1 calc R . .
C3 C 0.2030(4) 0.4637(6) 0.1155(3) 0.101(3) Uani 1 1 d . . .
H3A H 0.1861 0.5183 0.1035 0.121 Uiso 1 1 calc R . .
C4 C 0.2542(4) 0.4749(7) 0.1383(3) 0.113(3) Uani 1 1 d . . .
H4A H 0.2720 0.5367 0.1424 0.135 Uiso 1 1 calc R . .
C5 C 0.2781(4) 0.3928(7) 0.1547(2) 0.101(3) Uani 1 1 d . . .
H5A H 0.3122 0.4005 0.1706 0.122 Uiso 1 1 calc R . .
C6 C 0.2546(3) 0.2972(6) 0.1491(2) 0.083(2) Uani 1 1 d . . .
C7 C 0.2885(4) 0.2180(7) 0.1663(2) 0.092(2) Uani 1 1 d . . .
H7A H 0.3184 0.2353 0.1839 0.110 Uiso 1 1 calc R . .
C8 C 0.3207(4) 0.0472(9) 0.1767(3) 0.129(4) Uani 1 1 d . . .
H8A H 0.3415 0.0226 0.1603 0.155 Uiso 1 1 calc R . .
C9 C 0.3697(4) 0.0842(8) 0.2059(2) 0.118(3) Uani 1 1 d . . .
H9A H 0.3946 0.1324 0.1984 0.141 Uiso 1 1 calc R . .
H9B H 0.3528 0.1143 0.2228 0.141 Uiso 1 1 calc R . .
C10 C 0.4051(5) -0.0117(11) 0.2192(3) 0.167(6) Uani 1 1 d . . .
H10A H 0.4263 -0.0342 0.2029 0.200 Uiso 1 1 calc R . .
H10B H 0.4337 0.0053 0.2388 0.200 Uiso 1 1 calc R . .
C11 C 0.3714(6) -0.0880(12) 0.2263(3) 0.184(6) Uani 1 1 d . . .
H11A H 0.3516 -0.0668 0.2432 0.221 Uiso 1 1 calc R . .
H11B H 0.3965 -0.1433 0.2348 0.221 Uiso 1 1 calc R . .
C12 C 0.3250(5) -0.1238(8) 0.1961(3) 0.130(4) Uani 1 1 d . . .
H12A H 0.3439 -0.1494 0.1792 0.156 Uiso 1 1 calc R . .
H12B H 0.3010 -0.1758 0.2023 0.156 Uiso 1 1 calc R . .
C13 C 0.2876(4) -0.0327(8) 0.1834(2) 0.115(3) Uani 1 1 d . . .
H13A H 0.2690 -0.0116 0.2012 0.138 Uiso 1 1 calc R . .
C14 C 0.2131(4) -0.1354(6) 0.1498(2) 0.098(3) Uani 1 1 d . . .
H14A H 0.2282 -0.1868 0.1639 0.118 Uiso 1 1 calc R . .
C15 C 0.1623(4) -0.1587(5) 0.12526(18) 0.080(2) Uani 1 1 d . . .
C16 C 0.1495(5) -0.2588(6) 0.1195(2) 0.111(3) Uani 1 1 d . . .
H16A H 0.1728 -0.3058 0.1324 0.133 Uiso 1 1 calc R . .
C17 C 0.1038(5) -0.2905(6) 0.0955(2) 0.112(3) Uani 1 1 d . . .
H17A H 0.0965 -0.3579 0.0920 0.134 Uiso 1 1 calc R . .
C18 C 0.0699(4) -0.2223(6) 0.0772(2) 0.106(3) Uani 1 1 d . . .
H18A H 0.0394 -0.2428 0.0603 0.127 Uiso 1 1 calc R . .
C19 C 0.0795(4) -0.1226(5) 0.0829(2) 0.089(2) Uani 1 1 d . . .
H19A H 0.0544 -0.0771 0.0704 0.106 Uiso 1 1 calc R . .
C20 C 0.1252(3) -0.0885(5) 0.10653(17) 0.0653(17) Uani 1 1 d . . .
C21 C 0.2881(7) 0.1088(12) 0.0788(3) 0.209(8) Uani 1 1 d U . .
H21A H 0.3226 0.1114 0.0946 0.251 Uiso 1 1 calc R A 1
C23 C 0.2700(6) 0.0786(9) 0.0207(3) 0.152(5) Uani 1 1 d U . .
C24 C 0.2290(4) 0.0207(7) 0.0260(2) 0.106(3) Uani 1 1 d U A .
H24A H 0.2084 -0.0183 0.0091 0.127 Uiso 1 1 calc R . .
C25 C 0.2155(4) 0.0166(7) 0.0565(2) 0.096(3) Uani 1 1 d U . .
H25A H 0.1842 -0.0232 0.0588 0.116 Uiso 1 1 calc R A .
C26 C 0.2889(8) 0.0815(12) -0.0116(3) 0.219(8) Uani 1 1 d DU A .
H26A H 0.3220 0.0475 -0.0144 0.262 Uiso 1 1 calc R . .
C27 C 0.2584(12) 0.1317(19) -0.0349(5) 0.356(15) Uani 1 1 d DU . .
H27A H 0.2254 0.1653 -0.0318 0.534 Uiso 1 1 calc R A .
H27B H 0.2691 0.1347 -0.0551 0.534 Uiso 1 1 calc R . .
C28 C 0.0896(4) 0.4545(6) 0.1731(2) 0.082(2) Uani 1 1 d . . .
C29 C 0.0576(3) 0.3682(4) 0.15265(15) 0.0592(15) Uani 1 1 d . . .
C30 C -0.0010(3) 0.3732(4) 0.13882(17) 0.0678(18) Uani 1 1 d . . .
C31 C -0.0439(3) 0.4515(5) 0.1327(2) 0.078(2) Uani 1 1 d . . .
C32 C -0.0325(3) 0.2871(5) 0.12588(16) 0.0627(16) Uani 1 1 d . . .
C33 C -0.1381(3) 0.2600(5) 0.0978(2) 0.078(2) Uani 1 1 d . . .
C34 C -0.1355(3) 0.1583(6) 0.0961(2) 0.091(2) Uani 1 1 d . . .
H34A H -0.1021 0.1242 0.1063 0.110 Uiso 1 1 calc R . .
C35 C -0.1837(4) 0.1075(6) 0.0787(3) 0.109(3) Uani 1 1 d . . .
H35A H -0.1829 0.0387 0.0775 0.131 Uiso 1 1 calc R . .
C36 C -0.2325(4) 0.1581(7) 0.0633(3) 0.131(4) Uani 1 1 d . . .
H36A H -0.2640 0.1241 0.0508 0.157 Uiso 1 1 calc R . .
C37 C -0.2348(5) 0.2584(8) 0.0665(4) 0.181(7) Uani 1 1 d . . .
H37A H -0.2688 0.2926 0.0574 0.218 Uiso 1 1 calc R . .
C38 C -0.1868(4) 0.3089(7) 0.0831(3) 0.148(5) Uani 1 1 d . . .
H38A H -0.1878 0.3777 0.0842 0.177 Uiso 1 1 calc R . .
C39 C -0.0375(4) 0.5624(5) 0.1374(2) 0.103(3) Uani 1 1 d . . .
H39A H -0.0751 0.5933 0.1310 0.154 Uiso 1 1 calc R . .
H39B H -0.0120 0.5877 0.1242 0.154 Uiso 1 1 calc R . .
H39C H -0.0214 0.5768 0.1600 0.154 Uiso 1 1 calc R . .
C40 C 0.0106(5) 0.4083(7) 0.0492(2) 0.102(3) Uani 1 1 d . . .
C41 C 0.0130(3) 0.2989(5) 0.06005(17) 0.0727(19) Uani 1 1 d . . .
C42 C -0.0285(3) 0.2306(5) 0.04438(16) 0.0735(19) Uani 1 1 d . . .
C43 C -0.0782(4) 0.2339(7) 0.0176(2) 0.096(3) Uani 1 1 d . . .
C44 C -0.0183(3) 0.1284(5) 0.05239(17) 0.0688(18) Uani 1 1 d . . .
C45 C -0.0702(3) -0.0240(7) 0.0268(2) 0.094(3) Uani 1 1 d . . .
C46 C -0.0707(4) -0.0807(8) 0.0543(3) 0.111(3) Uani 1 1 d . . .
H46A H -0.0638 -0.0513 0.0749 0.134 Uiso 1 1 calc R . .
C47 C -0.0813(5) -0.1808(9) 0.0511(3) 0.144(5) Uani 1 1 d . . .
H47A H -0.0831 -0.2197 0.0692 0.173 Uiso 1 1 calc R . .
C48 C -0.0892(6) -0.2227(10) 0.0199(4) 0.157(6) Uani 1 1 d . . .
H48A H -0.0946 -0.2908 0.0173 0.188 Uiso 1 1 calc R . .
C49 C -0.0892(5) -0.1649(10) -0.0069(4) 0.140(5) Uani 1 1 d . . .
H49A H -0.0966 -0.1937 -0.0276 0.168 Uiso 1 1 calc R . .
C50 C -0.0783(4) -0.0643(7) -0.0038(2) 0.107(3) Uani 1 1 d . . .
H50A H -0.0765 -0.0255 -0.0220 0.128 Uiso 1 1 calc R . .
C51 C -0.1124(5) 0.3194(8) -0.0006(3) 0.147(4) Uani 1 1 d . . .
H51A H -0.1435 0.2941 -0.0174 0.221 Uiso 1 1 calc R . .
H51B H -0.0870 0.3596 -0.0104 0.221 Uiso 1 1 calc R . .
H51C H -0.1284 0.3588 0.0145 0.221 Uiso 1 1 calc R . .
C52 C -0.0105(7) -0.1334(8) 0.1587(3) 0.132(4) Uani 1 1 d . . .
C53 C 0.0349(4) -0.0515(5) 0.1617(2) 0.086(2) Uani 1 1 d . . .
C54 C 0.0779(4) -0.0421(6) 0.1891(2) 0.082(2) Uani 1 1 d . . .
C55 C 0.0957(5) -0.0951(8) 0.2195(3) 0.119(4) Uani 1 1 d . . .
C56 C 0.1164(3) 0.0403(5) 0.19242(18) 0.075(2) Uani 1 1 d . . .
C57 C 0.1964(4) 0.0992(7) 0.23860(19) 0.090(2) Uani 1 1 d . . .
C58 C 0.2032(4) 0.1907(7) 0.2269(2) 0.097(3) Uani 1 1 d . . .
H58A H 0.1783 0.2123 0.2078 0.116 Uiso 1 1 calc R . .
C59 C 0.2470(5) 0.2528(8) 0.2432(2) 0.113(3) Uani 1 1 d . . .
H59A H 0.2520 0.3157 0.2350 0.136 Uiso 1 1 calc R . .
C60 C 0.2829(5) 0.2197(10) 0.2718(2) 0.127(4) Uani 1 1 d . . .
H60A H 0.3124 0.2610 0.2828 0.152 Uiso 1 1 calc R . .
C61 C 0.2765(6) 0.1306(10) 0.2839(3) 0.137(5) Uani 1 1 d . . .
H61A H 0.3016 0.1108 0.3032 0.164 Uiso 1 1 calc R . .
C62 C 0.2334(5) 0.0666(8) 0.2683(2) 0.114(3) Uani 1 1 d . . .
H62A H 0.2287 0.0044 0.2769 0.136 Uiso 1 1 calc R . .
C63 C 0.0705(5) -0.1907(10) 0.2305(4) 0.214(8) Uani 1 1 d . . .
H63A H 0.0921 -0.2090 0.2519 0.322 Uiso 1 1 calc R . .
H63B H 0.0732 -0.2428 0.2152 0.322 Uiso 1 1 calc R . .
H63C H 0.0303 -0.1804 0.2312 0.322 Uiso 1 1 calc R . .
C66 C 0.0258(8) 0.1556(14) 0.2533(8) 0.281(14) Uani 1 1 d . . .
N1 N 0.2817(3) 0.1272(5) 0.15981(16) 0.0894(19) Uani 1 1 d . A .
N2 N 0.2403(3) -0.0530(5) 0.15482(16) 0.0923(19) Uani 1 1 d . A .
N3 N 0.2430(3) 0.0638(4) 0.08247(14) 0.0727(15) Uani 1 1 d . A .
N4 N -0.0895(3) 0.3167(4) 0.11521(15) 0.0745(16) Uani 1 1 d . . .
N5 N -0.0957(3) 0.4180(4) 0.11843(17) 0.0841(18) Uani 1 1 d . . .
N6 N -0.0604(3) 0.0801(5) 0.03067(16) 0.0861(18) Uani 1 1 d . . .
N7 N -0.0979(3) 0.1445(6) 0.00958(18) 0.106(2) Uani 1 1 d . . .
N8 N 0.1518(3) 0.0317(5) 0.22271(16) 0.0885(19) Uani 1 1 d . . .
N9 N 0.1385(4) -0.0505(7) 0.2392(2) 0.126(3) Uani 1 1 d . . .
O1 O 0.17147(18) 0.1991(3) 0.12081(10) 0.0633(11) Uani 1 1 d . A .
O2 O 0.13321(19) 0.0105(3) 0.11105(11) 0.0663(11) Uani 1 1 d . A .
O3 O 0.08871(19) 0.2917(3) 0.15216(10) 0.0641(11) Uani 1 1 d . . .
O4 O -0.01375(18) 0.1984(3) 0.12467(11) 0.0649(11) Uani 1 1 d . . .
O5 O 0.0553(2) 0.2789(3) 0.08255(10) 0.0688(11) Uani 1 1 d . . .
O6 O 0.0202(2) 0.0857(3) 0.07284(11) 0.0692(12) Uani 1 1 d . . .
O7 O 0.0252(2) 0.0059(3) 0.13684(12) 0.0785(13) Uani 1 1 d . . .
O8 O 0.1205(2) 0.1076(3) 0.17245(11) 0.0775(13) Uani 1 1 d . . .
F1 F 0.0964(2) 0.5304(3) 0.15396(12) 0.1027(14) Uani 1 1 d . . .
F2 F 0.1422(2) 0.4276(3) 0.18898(12) 0.1103(16) Uani 1 1 d . . .
F3 F 0.0606(2) 0.4876(4) 0.19472(12) 0.1176(17) Uani 1 1 d . . .
F4 F 0.0172(4) 0.4157(4) 0.01890(16) 0.166(3) Uani 1 1 d . . .
F5 F 0.0507(3) 0.4622(4) 0.06778(18) 0.163(3) Uani 1 1 d . . .
F6 F -0.0390(3) 0.4516(4) 0.04998(15) 0.147(2) Uani 1 1 d . . .
F7 F 0.0122(5) -0.2206(5) 0.1578(2) 0.224(5) Uani 1 1 d . . .
F8 F -0.0515(5) -0.1279(7) 0.1318(2) 0.234(6) Uani 1 1 d . . .
F9 F -0.0410(3) -0.1351(5) 0.18147(17) 0.156(3) Uani 1 1 d . . .
Zn1 Zn 0.21406(3) 0.06893(5) 0.125454(18) 0.0645(2) Uani 1 1 d . . .
Yb1 Yb 0.075481(12) 0.145121(19) 0.120418(6) 0.05649(11) Uani 1 1 d . A .
C64 C 0.0883(11) 0.1287(16) 0.3066(6) 0.260(10) Uiso 1 1 d . . .
C65 C 0.0365(11) 0.1588(17) 0.2924(6) 0.249(10) Uiso 1 1 d . . .

loop_
_atom_site_aniso_label
_atom_site_aniso_U_11
_atom_site_aniso_U_22
_atom_site_aniso_U_33
_atom_site_aniso_U_23
_atom_site_aniso_U_13
_atom_site_aniso_U_12
C1 0.075(5) 0.048(4) 0.083(5) -0.004(3) 0.023(4) 0.001(3)
C2 0.069(5) 0.061(5) 0.115(6) 0.011(4) 0.020(4) -0.002(3)
C3 0.108(7) 0.052(5) 0.152(9) 0.026(5) 0.048(6) 0.001(4)
C4 0.102(7) 0.063(6) 0.172(10) -0.016(6) 0.027(7) -0.009(5)
C5 0.094(6) 0.081(6) 0.128(8) -0.052(5) 0.021(5) -0.008(5)
C6 0.080(5) 0.074(5) 0.096(6) -0.021(4) 0.022(4) -0.014(4)
C7 0.098(6) 0.084(6) 0.082(5) -0.008(4) -0.008(4) -0.003(5)
C8 0.093(7) 0.148(10) 0.126(8) 0.053(7) -0.019(6) -0.006(6)
C9 0.095(7) 0.135(9) 0.106(7) -0.009(6) -0.017(5) 0.016(6)
C10 0.099(8) 0.230(16) 0.153(11) 0.102(11) -0.015(7) -0.003(9)
C11 0.135(11) 0.245(17) 0.144(12) 0.060(12) -0.035(9) 0.052(11)
C12 0.131(9) 0.128(9) 0.121(8) 0.030(6) 0.004(7) 0.054(7)
C13 0.094(7) 0.128(9) 0.110(7) 0.031(6) -0.004(6) 0.016(6)
C14 0.143(8) 0.056(5) 0.088(6) 0.008(4) 0.006(5) 0.020(5)
C15 0.127(7) 0.043(4) 0.070(5) 0.006(3) 0.018(5) 0.006(4)
C16 0.171(10) 0.048(4) 0.111(7) 0.011(4) 0.025(7) 0.021(5)
C17 0.163(10) 0.047(5) 0.120(8) -0.003(5) 0.017(7) -0.007(5)
C18 0.128(8) 0.059(5) 0.123(7) -0.010(5) 0.008(6) -0.001(5)
C19 0.112(7) 0.044(4) 0.103(6) -0.005(4) 0.008(5) -0.001(4)
C20 0.082(5) 0.047(4) 0.072(4) 0.001(3) 0.025(4) 0.002(3)
C21 0.249(15) 0.304(18) 0.096(8) -0.084(10) 0.085(9) -0.198(14)
C23 0.196(11) 0.174(10) 0.110(7) -0.061(7) 0.083(7) -0.104(8)
C24 0.115(7) 0.121(7) 0.085(5) -0.028(5) 0.026(5) -0.035(5)
C25 0.094(6) 0.122(7) 0.072(5) -0.002(5) 0.016(4) -0.024(5)
C26 0.346(19) 0.217(15) 0.116(9) -0.019(9) 0.102(11) -0.144(14)
C27 0.48(4) 0.47(4) 0.136(14) 0.028(16) 0.105(19) 0.05(2)
C28 0.084(6) 0.079(5) 0.078(5) -0.013(4) 0.003(4) -0.004(4)
C29 0.072(4) 0.048(4) 0.059(4) -0.009(3) 0.015(3) -0.006(3)
C30 0.073(5) 0.049(4) 0.079(5) -0.016(3) 0.012(4) -0.003(3)
C31 0.076(5) 0.045(4) 0.113(6) -0.006(4) 0.023(4) 0.005(3)
C32 0.066(4) 0.049(4) 0.076(4) -0.007(3) 0.022(3) 0.002(3)
C33 0.062(4) 0.060(4) 0.114(6) -0.011(4) 0.024(4) -0.003(3)
C34 0.070(5) 0.068(5) 0.133(7) -0.017(4) 0.013(5) -0.012(4)
C35 0.092(7) 0.065(5) 0.163(9) -0.015(5) 0.013(6) -0.023(5)
C36 0.077(6) 0.094(7) 0.203(12) -0.029(7) -0.013(7) -0.017(5)
C37 0.096(8) 0.078(7) 0.320(18) -0.033(9) -0.067(9) 0.004(6)
C38 0.085(7) 0.074(6) 0.255(14) -0.021(7) -0.027(8) -0.003(5)
C39 0.096(6) 0.062(5) 0.149(8) -0.037(5) 0.026(6) -0.003(4)
C40 0.141(9) 0.074(6) 0.082(6) 0.018(5) 0.000(6) 0.018(6)
C41 0.096(6) 0.064(4) 0.059(4) 0.011(3) 0.018(4) 0.019(4)
C42 0.084(5) 0.069(5) 0.059(4) -0.006(3) -0.003(4) 0.007(4)
C43 0.092(6) 0.099(7) 0.084(6) -0.002(5) -0.013(5) 0.015(5)
C44 0.069(4) 0.071(5) 0.065(4) -0.022(4) 0.012(4) -0.004(4)
C45 0.080(5) 0.091(6) 0.112(7) -0.033(5) 0.023(5) -0.016(4)
C46 0.125(8) 0.105(8) 0.104(7) -0.046(6) 0.023(6) -0.037(6)
C47 0.179(12) 0.122(9) 0.142(10) -0.039(8) 0.060(9) -0.073(8)
C48 0.147(11) 0.119(10) 0.220(16) -0.087(11) 0.074(11) -0.050(8)
C49 0.125(9) 0.151(12) 0.150(11) -0.080(9) 0.045(8) -0.039(8)
C50 0.098(6) 0.116(8) 0.111(7) -0.055(6) 0.035(5) -0.033(5)
C51 0.142(10) 0.131(9) 0.133(9) 0.004(7) -0.048(7) 0.044(7)
C52 0.200(13) 0.086(8) 0.114(9) 0.004(6) 0.043(9) -0.055(8)
C53 0.117(7) 0.045(4) 0.118(7) -0.001(4) 0.071(6) -0.005(4)
C54 0.095(6) 0.071(5) 0.086(6) 0.019(4) 0.034(5) 0.016(4)
C55 0.122(8) 0.095(7) 0.148(10) 0.072(7) 0.049(7) 0.017(6)
C56 0.098(6) 0.061(4) 0.073(5) 0.013(4) 0.033(4) 0.018(4)
C57 0.106(7) 0.103(7) 0.062(5) 0.012(5) 0.019(5) 0.035(5)
C58 0.117(7) 0.099(7) 0.066(5) 0.018(5) 0.004(5) 0.019(5)
C59 0.130(8) 0.118(8) 0.086(6) -0.009(6) 0.006(6) 0.004(7)
C60 0.127(9) 0.157(11) 0.084(7) -0.009(7) -0.004(6) 0.025(8)
C61 0.150(11) 0.156(12) 0.086(7) 0.000(7) -0.018(7) 0.072(9)
C62 0.136(9) 0.113(8) 0.083(6) 0.020(5) 0.003(6) 0.062(7)
C63 0.164(12) 0.208(14) 0.264(17) 0.182(13) 0.030(11) -0.029(10)
C66 0.23(3) 0.25(2) 0.40(3) -0.19(2) 0.15(3) -0.092(15)
N1 0.101(5) 0.071(4) 0.084(4) 0.004(3) -0.008(4) 0.006(4)
N2 0.095(5) 0.076(5) 0.093(5) 0.012(4) -0.008(4) 0.024(4)
N3 0.078(4) 0.073(4) 0.071(4) -0.008(3) 0.023(3) -0.005(3)
N4 0.068(4) 0.052(3) 0.106(5) -0.016(3) 0.025(3) -0.007(3)
N5 0.071(4) 0.052(4) 0.130(5) -0.021(3) 0.024(4) 0.003(3)
N6 0.082(4) 0.088(5) 0.082(4) -0.026(4) 0.005(4) -0.007(4)
N7 0.089(5) 0.122(7) 0.093(5) -0.016(5) -0.017(4) 0.005(5)
N8 0.114(5) 0.084(5) 0.070(4) 0.033(3) 0.026(4) 0.023(4)
N9 0.139(8) 0.127(7) 0.115(7) 0.074(6) 0.032(6) 0.017(6)
O1 0.068(3) 0.044(2) 0.077(3) 0.002(2) 0.014(2) 0.000(2)
O2 0.074(3) 0.040(2) 0.082(3) 0.002(2) 0.010(2) 0.008(2)
O3 0.071(3) 0.059(3) 0.058(3) -0.005(2) 0.007(2) 0.000(2)
O4 0.068(3) 0.042(2) 0.086(3) -0.007(2) 0.019(2) -0.002(2)
O5 0.082(3) 0.060(3) 0.058(3) 0.006(2) 0.002(2) 0.003(2)
O6 0.076(3) 0.057(3) 0.069(3) -0.003(2) 0.004(2) 0.001(2)
O7 0.101(4) 0.062(3) 0.080(3) 0.000(2) 0.037(3) -0.012(3)
O8 0.118(4) 0.053(3) 0.061(3) 0.017(2) 0.017(3) -0.002(3)
F1 0.114(4) 0.061(3) 0.124(4) 0.000(2) 0.005(3) -0.025(2)
F2 0.102(4) 0.090(3) 0.114(4) -0.029(3) -0.031(3) 0.001(3)
F3 0.139(4) 0.115(4) 0.099(3) -0.054(3) 0.025(3) -0.003(3)
F4 0.280(9) 0.101(4) 0.124(5) 0.058(4) 0.060(5) 0.043(5)
F5 0.203(7) 0.060(3) 0.184(6) 0.037(3) -0.050(5) -0.016(4)
F6 0.174(6) 0.086(4) 0.158(5) 0.003(3) -0.014(4) 0.060(4)
F7 0.347(12) 0.065(4) 0.312(12) -0.030(5) 0.186(10) -0.051(6)
F8 0.310(11) 0.236(10) 0.133(6) 0.042(6) -0.002(7) -0.203(9)
F9 0.168(6) 0.163(6) 0.155(6) 0.020(4) 0.079(5) -0.061(4)
Zn1 0.0706(5) 0.0552(4) 0.0675(5) 0.0028(3) 0.0142(4) 0.0113(4)
Yb1 0.06840(19) 0.04246(15) 0.05770(17) 0.00219(12) 0.01151(12) 0.00153(13)

loop_
_atom_type_symbol
_atom_type_description
_atom_type_scat_dispersion_real
_atom_type_scat_dispersion_imag
_atom_type_scat_source
C C 0.0033 0.0016 'International Tables Vol C Tables 4.2.6.8 and 6.1.1.4'
H H 0.0000 0.0000 'International Tables Vol C Tables 4.2.6.8 and 6.1.1.4'
N N 0.0061 0.0033 'International Tables Vol C Tables 4.2.6.8 and 6.1.1.4'
O O 0.0106 0.0060 'International Tables Vol C Tables 4.2.6.8 and 6.1.1.4'
Yb Yb -0.3850 5.5486 'International Tables Vol C Tables 4.2.6.8 and 6.1.1.4'
Zn Zn 0.2839 1.4301 'International Tables Vol C Tables 4.2.6.8 and 6.1.1.4'
F F 0.0171 0.0103 'International Tables Vol C Tables 4.2.6.8 and 6.1.1.4'

loop_
_geom_angle_atom_site_label_1
_geom_angle_atom_site_label_2
_geom_angle_atom_site_label_3
_geom_angle
_geom_angle_site_symmetry_1
_geom_angle_site_symmetry_3
C21 C22' C23 105.2(11) . .
C23 C22 C21 99.7(15) . .
O1 C1 C6 123.9(6) . .
O1 C1 C2 118.6(7) . .
C6 C1 C2 117.5(7) . .
C3 C2 C1 121.7(8) . .
C2 C3 C4 120.8(8) . .
C5 C4 C3 117.7(8) . .
C4 C5 C6 124.1(9) . .
C1 C6 C5 118.0(8) . .
C1 C6 C7 125.5(7) . .
C5 C6 C7 116.5(8) . .
N1 C7 C6 126.0(8) . .
C13 C8 N1 110.2(8) . .
C13 C8 C9 115.8(9) . .
N1 C8 C9 114.2(9) . .
C10 C9 C8 104.9(9) . .
C11 C10 C9 114.1(11) . .
C10 C11 C12 113.2(12) . .
C13 C12 C11 106.2(9) . .
C8 C13 N2 109.6(8) . .
C8 C13 C12 112.9(9) . .
N2 C13 C12 114.0(9) . .
N2 C14 C15 128.2(7) . .
C16 C15 C20 118.2(8) . .
C16 C15 C14 116.9(7) . .
C20 C15 C14 124.9(6) . .
C17 C16 C15 122.4(8) . .
C18 C17 C16 118.6(8) . .
C17 C18 C19 120.9(9) . .
C20 C19 C18 121.7(8) . .
O2 C20 C19 119.6(6) . .
O2 C20 C15 122.4(7) . .
C19 C20 C15 118.0(6) . .
N3 C21 C22' 125.5(10) . .
N3 C21 C22 112.3(13) . .
C22' C21 C22 51.4(10) . .
C24 C23 C22 113.8(12) . .
C24 C23 C22' 110.5(10) . .
C22 C23 C22' 54.5(11) . .
C24 C23 C26 122.6(10) . .
C22 C23 C26 119.0(13) . .
C22' C23 C26 117.3(12) . .
C23 C24 C25 120.5(8) . .
N3 C25 C24 125.4(8) . .
C27 C26 C23 118.3(19) . .
F3 C28 F2 108.3(7) . .
F3 C28 F1 107.4(7) . .
F2 C28 F1 107.1(7) . .
F3 C28 C29 112.0(7) . .
F2 C28 C29 111.2(6) . .
F1 C28 C29 110.8(6) . .
O3 C29 C30 124.2(6) . .
O3 C29 C28 114.3(6) . .
C30 C29 C28 121.3(6) . .
C29 C30 C32 120.8(6) . .
C29 C30 C31 135.0(6) . .
C32 C30 C31 104.2(6) . .
N5 C31 C30 111.7(6) . .
N5 C31 C39 117.1(6) . .
C30 C31 C39 131.0(7) . .
O4 C32 N4 125.2(6) . .
O4 C32 C30 128.7(6) . .
N4 C32 C30 106.1(5) . .
C38 C33 C34 120.4(8) . .
C38 C33 N4 118.3(7) . .
C34 C33 N4 121.3(7) . .
C33 C34 C35 118.7(8) . .
C36 C35 C34 120.3(8) . .
C37 C36 C35 119.8(9) . .
C36 C37 C38 119.9(10) . .
C33 C38 C37 120.7(9) . .
F4 C40 F5 108.2(10) . .
F4 C40 F6 106.1(8) . .
F5 C40 F6 105.5(9) . .
F4 C40 C41 110.6(7) . .
F5 C40 C41 112.5(7) . .
F6 C40 C41 113.5(9) . .
O5 C41 C42 125.1(6) . .
O5 C41 C40 113.8(7) . .
C42 C41 C40 121.0(7) . .
C41 C42 C44 117.5(6) . .
C41 C42 C43 135.6(7) . .
C44 C42 C43 106.3(7) . .
N7 C43 C42 110.8(7) . .
N7 C43 C51 117.0(8) . .
C42 C43 C51 132.1(9) . .
O6 C44 N6 123.7(7) . .
O6 C44 C42 132.0(6) . .
N6 C44 C42 104.2(7) . .
O6 C44 Yb1 33.3(3) . .
N6 C44 Yb1 152.8(6) . .
C42 C44 Yb1 100.8(4) . .
C50 C45 C46 122.3(9) . .
C50 C45 N6 119.1(9) . .
C46 C45 N6 118.6(8) . .
C47 C46 C45 119.6(9) . .
C46 C47 C48 118.3(12) . .
C49 C48 C47 120.7(12) . .
C48 C49 C50 121.3(11) . .
C45 C50 C49 117.6(11) . .
F7 C52 F8 104.8(11) . .
F7 C52 F9 107.2(9) . .
F8 C52 F9 102.0(12) . .
F7 C52 C53 112.2(12) . .
F8 C52 C53 113.6(9) . .
F9 C52 C53 115.9(9) . .
O7 C53 C54 126.9(7) . .
O7 C53 C52 112.0(9) . .
C54 C53 C52 121.1(9) . .
C53 C54 C56 119.8(7) . .
C53 C54 C55 136.0(9) . .
C56 C54 C55 104.2(9) . .
N9 C55 C54 111.4(9) . .
N9 C55 C63 119.9(10) . .
C54 C55 C63 128.7(12) . .
O8 C56 N8 124.2(7) . .
O8 C56 C54 129.9(8) . .
N8 C56 C54 105.9(7) . .
C58 C57 C62 120.1(10) . .
C58 C57 N8 122.9(7) . .
C62 C57 N8 117.0(9) . .
C57 C58 C59 120.6(9) . .
C58 C59 C60 118.7(10) . .
C61 C60 C59 121.8(12) . .
C60 C61 C62 121.2(10) . .
C61 C62 C57 117.7(10) . .
C66 C66 C65 100(3) 2 .
C66 C66 C65 47(3) 2 2
C65 C66 C65 146.9(12) . 2
C7 N1 C8 124.6(8) . .
C7 N1 Zn1 124.5(6) . .
C8 N1 Zn1 110.9(6) . .
C14 N2 C13 123.9(7) . .
C14 N2 Zn1 121.4(6) . .
C13 N2 Zn1 114.3(6) . .
C25 N3 C21 114.4(7) . .
C25 N3 Zn1 123.2(5) . .
C21 N3 Zn1 122.3(6) . .
C32 N4 N5 111.7(5) . .
C32 N4 C33 128.5(6) . .
N5 N4 C33 119.1(6) . .
C31 N5 N4 106.2(6) . .
C44 N6 N7 113.0(7) . .
C44 N6 C45 128.7(7) . .
N7 N6 C45 118.3(7) . .
C43 N7 N6 105.7(7) . .
C56 N8 N9 112.0(8) . .
C56 N8 C57 127.9(6) . .
N9 N8 C57 120.0(7) . .
C55 N9 N8 106.5(8) . .
C1 O1 Zn1 121.2(4) . .
C1 O1 Yb1 135.3(4) . .
Zn1 O1 Yb1 100.62(16) . .
C20 O2 Zn1 121.2(4) . .
C20 O2 Yb1 135.8(4) . .
Zn1 O2 Yb1 100.75(16) . .
C29 O3 Yb1 133.1(4) . .
C32 O4 Yb1 129.3(4) . .
C41 O5 Yb1 132.9(5) . .
C44 O6 Yb1 129.2(4) . .
C53 O7 Yb1 134.1(5) . .
C56 O8 Yb1 135.7(5) . .
O1 Zn1 O2 84.08(16) . .
O1 Zn1 N1 91.5(2) . .
O2 Zn1 N1 153.1(2) . .
O1 Zn1 N3 101.3(2) . .
O2 Zn1 N3 101.0(2) . .
N1 Zn1 N3 105.9(3) . .
O1 Zn1 N2 146.3(2) . .
O2 Zn1 N2 90.4(2) . .
N1 Zn1 N2 78.6(3) . .
N3 Zn1 N2 112.4(3) . .
O1 Zn1 Yb1 43.53(12) . .
O2 Zn1 Yb1 43.15(11) . .
N1 Zn1 Yb1 121.1(2) . .
N3 Zn1 Yb1 116.75(17) . .
N2 Zn1 Yb1 116.1(2) . .
O4 Yb1 O8 104.24(17) . .
O4 Yb1 O6 79.38(16) . .
O8 Yb1 O6 145.39(17) . .
O4 Yb1 O2 146.88(15) . .
O8 Yb1 O2 79.62(16) . .
O6 Yb1 O2 79.81(16) . .
O4 Yb1 O1 143.13(14) . .
O8 Yb1 O1 79.27(16) . .
O6 Yb1 O1 118.63(15) . .
O2 Yb1 O1 69.94(14) . .
O4 Yb1 O3 72.66(15) . .
O8 Yb1 O3 70.71(15) . .
O6 Yb1 O3 140.07(15) . .
O2 Yb1 O3 136.84(15) . .
O1 Yb1 O3 74.20(14) . .
O4 Yb1 O5 75.83(16) . .
O8 Yb1 O5 142.57(16) . .
O6 Yb1 O5 72.01(15) . .
O2 Yb1 O5 121.02(15) . .
O1 Yb1 O5 79.88(15) . .
O3 Yb1 O5 73.87(15) . .
O4 Yb1 O7 72.86(16) . .
O8 Yb1 O7 72.94(17) . .
O6 Yb1 O7 75.53(16) . .
O2 Yb1 O7 77.17(16) . .
O1 Yb1 O7 140.05(16) . .
O3 Yb1 O7 120.59(15) . .
O5 Yb1 O7 138.18(17) . .
O4 Yb1 C44 67.70(16) . .
O8 Yb1 C44 157.90(18) . .
O6 Yb1 C44 17.47(16) . .
O2 Yb1 C44 96.21(16) . .
O1 Yb1 C44 119.96(16) . .
O3 Yb1 C44 122.60(16) . .
O5 Yb1 C44 57.55(17) . .
O7 Yb1 C44 84.96(18) . .
O4 Yb1 Zn1 172.05(11) . .
O8 Yb1 Zn1 68.04(13) . .
O6 Yb1 Zn1 108.00(11) . .
O2 Yb1 Zn1 36.10(11) . .
O1 Yb1 Zn1 35.85(10) . .
O3 Yb1 Zn1 102.18(11) . .
O5 Yb1 Zn1 108.93(11) . .
O7 Yb1 Zn1 105.67(12) . .
C44 Yb1 Zn1 120.18(12) . .
C64 C65 C66 113(2) . .
C64 C65 C66 143(2) . 2
C66 C65 C66 33.0(12) . 2

loop_
_geom_bond_atom_site_label_1
_geom_bond_atom_site_label_2
_geom_bond_distance
_geom_bond_site_symmetry_2
C22' C21 1.444(17) .
C22' C23 1.582(18) .
C22 C23 1.43(2) .
C22 C21 1.71(3) .
C1 O1 1.360(8) .
C1 C6 1.405(10) .
C1 C2 1.406(9) .
C2 C3 1.388(10) .
C3 C4 1.373(12) .
C4 C5 1.358(12) .
C5 C6 1.403(11) .
C6 C7 1.430(11) .
C7 N1 1.257(9) .
C8 C13 1.391(12) .
C8 N1 1.489(11) .
C8 C9 1.569(12) .
C9 C10 1.573(14) .
C10 C11 1.370(16) .
C11 C12 1.555(15) .
C12 C13 1.536(12) .
C13 N2 1.472(10) .
C14 N2 1.276(10) .
C14 C15 1.431(12) .
C15 C16 1.392(10) .
C15 C20 1.405(10) .
C16 C17 1.368(12) .
C17 C18 1.345(12) .
C18 C19 1.377(10) .
C19 C20 1.372(10) .
C20 O2 1.356(7) .
C21 N3 1.259(11) .
C23 C24 1.293(11) .
C23 C26 1.510(14) .
C24 C25 1.380(10) .
C25 N3 1.301(9) .
C26 C27 1.273(17) .
C28 F3 1.317(9) .
C28 F2 1.322(8) .
C28 F1 1.329(9) .
C28 C29 1.541(9) .
C29 O3 1.266(7) .
C29 C30 1.374(9) .
C30 C32 1.419(8) .
C30 C31 1.443(9) .
C31 N5 1.314(9) .
C31 C39 1.512(9) .
C32 O4 1.280(7) .
C32 N4 1.374(8) .
C33 C38 1.347(11) .
C33 C34 1.377(9) .
C33 N4 1.434(9) .
C34 C35 1.387(11) .
C35 C36 1.368(12) .
C36 C37 1.361(12) .
C37 C38 1.371(12) .
C40 F4 1.312(10) .
C40 F5 1.304(10) .
C40 F6 1.307(11) .
C40 C41 1.540(11) .
C41 O5 1.242(8) .
C41 C42 1.396(10) .
C42 C44 1.428(9) .
C42 C43 1.433(10) .
C43 N7 1.309(10) .
C43 C51 1.513(11) .
C44 O6 1.242(8) .
C44 N6 1.356(8) .
C44 Yb1 3.207(7) .
C45 C50 1.364(11) .
C45 C46 1.385(12) .
C45 N6 1.426(10) .
C46 C47 1.374(14) .
C47 C48 1.397(15) .
C48 C49 1.363(17) .
C49 C50 1.381(14) .
C52 F7 1.294(13) .
C52 F8 1.315(14) .
C52 F9 1.308(13) .
C52 C53 1.520(13) .
C53 O7 1.275(9) .
C53 C54 1.360(11) .
C54 C56 1.419(11) .
C54 C55 1.441(12) .
C55 N9 1.301(13) .
C55 C63 1.528(13) .
C56 O8 1.251(8) .
C56 N8 1.362(9) .
C57 C58 1.349(12) .
C57 C62 1.422(11) .
C57 N8 1.438(11) .
C58 C59 1.384(12) .
C59 C60 1.379(13) .
C60 C61 1.324(14) .
C61 C62 1.382(15) .
C66 C66 1.18(4) 2
C66 C65 1.60(4) .
C66 C65 2.14(4) 2
N1 Zn1 2.054(7) .
N2 Zn1 2.065(6) .
N3 Zn1 2.052(6) .
N4 N5 1.384(7) .
N6 N7 1.404(9) .
N8 N9 1.375(9) .
O1 Zn1 2.009(4) .
O1 Yb1 2.362(4) .
O2 Zn1 2.022(4) .
O2 Yb1 2.347(4) .
O3 Yb1 2.364(4) .
O4 Yb1 2.255(4) .
O5 Yb1 2.379(4) .
O6 Yb1 2.274(4) .
O7 Yb1 2.395(5) .
O8 Yb1 2.261(4) .
Zn1 Yb1 3.3711(8) .
C64 C65 1.30(3) .
C65 C66 2.14(4) 2
